data_7707872
loop_
_publ_author_name
'Sun, Chen'
'Oswald, Victoria F.'
'Hill, Ethan A.'
'Ziller, Joseph W.'
'Borovik, A. S.'

_publ_section_title
;
 Investigation of iron-ammine and amido complexes within a
 C<sub>3</sub>-symmetrical phosphinic amido tripodal ligand.
;
_journal_issue 32
_journal_name_full 'Dalton transactions (Cambridge, England : 2003)'
_journal_page_first 11197
_journal_page_last 11205
_journal_paper_doi 10.1039/d1dt01032h
_journal_volume 50
_journal_year 2021
_chemical_absolute_configuration ad
_chemical_formula_sum 'C49 H49 Fe K N5 O3 P3'
_chemical_formula_weight 943.79
_chemical_properties_physical Air-sensitive,Moisture-sensitive,Oxygen-sensitive
_space_group_crystal_system orthorhombic
_space_group_IT_number 19
_space_group_name_Hall 'P 2ac 2ab'
_space_group_name_H-M_alt 'P 21 21 21'
_atom_sites_solution_hydrogens mixed
_atom_sites_solution_primary 'dual space'
_atom_sites_solution_secondary difmap
_audit_creation_method SHELXL-2014/7
_audit_update_record
;
2021-01-02 deposited with the CCDC.	2021-07-20 downloaded from the CCDC.
;
_cell_angle_alpha 90
_cell_angle_beta 90
_cell_angle_gamma 90
_cell_formula_units_Z 4
_cell_length_a 14.8454(10)
_cell_length_b 17.4775(11)
_cell_length_c 19.4608(13)
_cell_measurement_reflns_used 9530
_cell_measurement_temperature 133(2)
_cell_measurement_theta_max 28.10
_cell_measurement_theta_min 2.33
_cell_volume 5049.3(6)
_computing_cell_refinement 'Bruker SAINT 8.34a, 2013'
_computing_data_collection 'Bruker APEX2 2014.11-0, 2014'
_computing_data_reduction 'Bruker SAINT 8.34a, 2013'
_computing_molecular_graphics 'Bruker SHELXTL'
_computing_publication_material 'Bruker SHELXTL'
_computing_structure_refinement 'SHELXL-2014/7 (Sheldrick, 2014)'
_computing_structure_solution 'Bruker SHELXTL 2014/4'
_diffrn_ambient_temperature 133(2)
_diffrn_measured_fraction_theta_full 1.000
_diffrn_measured_fraction_theta_max 0.993
_diffrn_measurement_device_type 'Bruker SMART APEX II CCD'
_diffrn_measurement_method '\f and \w scans'
_diffrn_radiation_type MoK\a
_diffrn_radiation_wavelength 0.71073
_diffrn_reflns_av_R_equivalents 0.0502
_diffrn_reflns_av_unetI/netI 0.0483
_diffrn_reflns_Laue_measured_fraction_full 1.000
_diffrn_reflns_Laue_measured_fraction_max 0.993
_diffrn_reflns_limit_h_max 19
_diffrn_reflns_limit_h_min -19
_diffrn_reflns_limit_k_max 23
_diffrn_reflns_limit_k_min -22
_diffrn_reflns_limit_l_max 25
_diffrn_reflns_limit_l_min -25
_diffrn_reflns_number 61149
_diffrn_reflns_point_group_measured_fraction_full 1.000
_diffrn_reflns_point_group_measured_fraction_max 0.994
_diffrn_reflns_theta_full 25.500
_diffrn_reflns_theta_max 28.306
_diffrn_reflns_theta_min 1.566
_diffrn_source 'fine-focus sealed tube'
_exptl_absorpt_coefficient_mu 0.520
_exptl_absorpt_correction_T_max 0.7457
_exptl_absorpt_correction_T_min 0.6837
_exptl_absorpt_correction_type multi-scan
_exptl_absorpt_process_details 'Bruker SADABS 2014/5'
_exptl_crystal_colour black
_exptl_crystal_density_diffrn 1.242
_exptl_crystal_description prism
_exptl_crystal_F_000 1968
_exptl_crystal_recrystallization_method 'Re-crystallisation from solvent: dichloromethane, pentane'
_exptl_crystal_size_max 0.323
_exptl_crystal_size_mid 0.223
_exptl_crystal_size_min 0.186
_refine_diff_density_max 0.518
_refine_diff_density_min -0.405
_refine_diff_density_rms 0.057
_refine_ls_abs_structure_details
; 
 Refined as an inversion twin. 
;
_refine_ls_abs_structure_Flack 0.011(17)
_refine_ls_extinction_method none
_refine_ls_goodness_of_fit_ref 1.036
_refine_ls_hydrogen_treatment mixed
_refine_ls_matrix_type full
_refine_ls_number_parameters 550
_refine_ls_number_reflns 12304
_refine_ls_number_restraints 0
_refine_ls_restrained_S_all 1.036
_refine_ls_R_factor_all 0.0546
_refine_ls_R_factor_gt 0.0426
_refine_ls_shift/su_max 0.000
_refine_ls_shift/su_mean 0.000
_refine_ls_structure_factor_coef Fsqd
_refine_ls_weighting_details 'w=1/[\s^2^(Fo^2^)+(0.0430P)^2^+2.3859P] where P=(Fo^2^+2Fc^2^)/3'
_refine_ls_weighting_scheme calc
_refine_ls_wR_factor_gt 0.0945
_refine_ls_wR_factor_ref 0.0994
_reflns_Friedel_coverage 0.826
_reflns_Friedel_fraction_full 1.000
_reflns_Friedel_fraction_max 0.994
_reflns_number_gt 10451
_reflns_number_total 12304
_reflns_threshold_expression 'I > 2\s(I)'
_cod_data_source_file d1dt01032h2.cif
_cod_data_source_block asb583_sq
_cod_depositor_comments 'Adding full bibliography for 7707868--7707872.cif.'
_cod_database_code 7707872
_shelx_shelxl_version_number 2014/7
_shelx_space_group_comment
; 
The symmetry employed for this shelxl refinement is uniquely defined 
by the following loop, which should always be used as a source of 
symmetry information in preference to the above space-group names. 
They are only intended as comments. 
;
_shelx_estimated_absorpt_t_min 0.850
_shelx_estimated_absorpt_t_max 0.910
_exptl_absorpt_special_details
; 
Reflections not merged 
   61273 Corrected reflections written to file asb583s.hkl 
 Estimated minimum and maximum transmission:  0.6837  0.7457 
 The ratio (0.9169) of these values is more reliable than their absolute values! 
 Additional spherical absorption correction applied with mu*r =  0.2000 
 Lambda/2 correction factor = 0.00150 
;

loop_
_space_group_symop_operation_xyz
'x, y, z'
'-x+1/2, -y, z+1/2'
'-x, y+1/2, -z+1/2'
'x+1/2, -y+1/2, -z'

loop_
_atom_site_label
_atom_site_type_symbol
_atom_site_fract_x
_atom_site_fract_y
_atom_site_fract_z
_atom_site_U_iso_or_equiv
_atom_site_adp_type
_atom_site_occupancy
_atom_site_site_symmetry_order
_atom_site_calc_flag
_atom_site_refinement_flags_posn
_atom_site_refinement_flags_adp
_atom_site_refinement_flags_occupancy
_atom_site_disorder_assembly
_atom_site_disorder_group
Fe1 Fe 0.26532(3) 0.62702(3) 0.64684(2) 0.01925(11) Uani 1 1 d . . . . .
K1 K 0.57569(6) 0.75350(5) 0.46828(4) 0.0331(2) Uani 1 1 d . . . . .
P1 P 0.47088(6) 0.68611(7) 0.64426(6) 0.0344(2) Uani 1 1 d . . . . .
P2 P 0.08498(6) 0.68408(5) 0.72412(5) 0.02138(19) Uani 1 1 d . . . . .
P3 P 0.16855(7) 0.55626(6) 0.50984(5) 0.0249(2) Uani 1 1 d . . . . .
O1 O 0.4915(2) 0.69578(19) 0.56986(15) 0.0426(7) Uani 1 1 d . . . . .
O2 O 0.06421(16) 0.72789(15) 0.66080(13) 0.0273(6) Uani 1 1 d . . . . .
O3 O 0.0850(2) 0.60230(17) 0.50212(15) 0.0388(7) Uani 1 1 d . . . . .
N1 N 0.27980(19) 0.51452(17) 0.71681(15) 0.0235(6) Uani 1 1 d . . . . .
N2 N 0.3993(2) 0.6207(2) 0.66705(17) 0.0321(8) Uani 1 1 d . . . . .
N3 N 0.18832(18) 0.65297(17) 0.72815(14) 0.0197(6) Uani 1 1 d . . . . .
N4 N 0.2125(2) 0.54360(17) 0.58555(15) 0.0218(6) Uani 1 1 d . . . . .
N5 N 0.2728(2) 0.70961(17) 0.57972(16) 0.0237(6) Uani 1 1 d . . . . .
H5 H 0.305(2) 0.691(2) 0.5475(19) 0.015(9) Uiso 1 1 d . . . . .
C1 C 0.3758(3) 0.5086(3) 0.7368(2) 0.0393(11) Uani 1 1 d . . . . .
H1A H 0.3924 0.4544 0.7443 0.047 Uiso 1 1 calc R U . . .
H1B H 0.3867 0.5372 0.7799 0.047 Uiso 1 1 calc R U . . .
C2 C 0.4318(3) 0.5421(3) 0.6792(3) 0.0442(12) Uani 1 1 d . . . . .
H2A H 0.4962 0.5428 0.6923 0.053 Uiso 1 1 calc R U . . .
H2B H 0.4251 0.5110 0.6370 0.053 Uiso 1 1 calc R U . . .
C3 C 0.2212(2) 0.5263(2) 0.77679(18) 0.0240(7) Uani 1 1 d . . . . .
H3A H 0.2465 0.4997 0.8173 0.029 Uiso 1 1 calc R U . . .
H3B H 0.1605 0.5053 0.7675 0.029 Uiso 1 1 calc R U . . .
C4 C 0.2151(2) 0.6114(2) 0.79064(17) 0.0239(8) Uani 1 1 d . . . . .
H4A H 0.1704 0.6209 0.8274 0.029 Uiso 1 1 calc R U . . .
H4B H 0.2742 0.6304 0.8067 0.029 Uiso 1 1 calc R U . . .
C5 C 0.2495(3) 0.4507(2) 0.67374(19) 0.0291(8) Uani 1 1 d . . . . .
H5A H 0.2264 0.4087 0.7029 0.035 Uiso 1 1 calc R U . . .
H5B H 0.3004 0.4309 0.6461 0.035 Uiso 1 1 calc R U . . .
C6 C 0.1758(3) 0.4796(2) 0.62690(18) 0.0267(8) Uani 1 1 d . . . . .
H6A H 0.1550 0.4380 0.5963 0.032 Uiso 1 1 calc R U . . .
H6B H 0.1238 0.4975 0.6545 0.032 Uiso 1 1 calc R U . . .
C7B C 0.5767(6) 0.6559(5) 0.6823(5) 0.025(2) Uiso 0.5 1 d . . P A 2
C7 C 0.5765(6) 0.6775(6) 0.6952(5) 0.028(2) Uiso 0.5 1 d . . P A 1
C8 C 0.6542(7) 0.6548(6) 0.6597(6) 0.043(3) Uiso 0.5 1 d . . P A 1
H8 H 0.6525 0.6512 0.6110 0.051 Uiso 0.5 1 calc R U P A 1
C8B C 0.6448(7) 0.6336(6) 0.6461(6) 0.037(2) Uiso 0.5 1 d . . P A 2
H8B H 0.6376 0.6285 0.5978 0.045 Uiso 0.5 1 calc R U P A 2
C9B C 0.7279(8) 0.6166(7) 0.6749(6) 0.050(3) Uiso 0.5 1 d . . P A 2
H9B H 0.7755 0.5978 0.6470 0.060 Uiso 0.5 1 calc R U P A 2
C9 C 0.7344(9) 0.6374(7) 0.6943(7) 0.057(3) Uiso 0.5 1 d . . P A 1
H9 H 0.7866 0.6220 0.6696 0.068 Uiso 0.5 1 calc R U P A 1
C10B C 0.7405(5) 0.6271(4) 0.7431(4) 0.0326(16) Uiso 0.6 1 d . . P A 2
H10B H 0.7982 0.6369 0.7623 0.039 Uiso 0.6 1 calc R U P A 2
C10 C 0.7359(10) 0.6434(8) 0.7675(7) 0.046(3) Uiso 0.4 1 d . . P A 1
H10 H 0.7848 0.6263 0.7949 0.055 Uiso 0.4 1 calc R U P A 1
C11B C 0.6594(14) 0.6221(13) 0.7851(11) 0.067(5) Uiso 0.3 1 d . . P A 2
H11B H 0.6620 0.6069 0.8319 0.080 Uiso 0.3 1 calc R U P A 2
C11 C 0.6737(6) 0.6702(5) 0.7894(5) 0.063(2) Uiso 0.7 1 d . . P A 1
H11 H 0.6770 0.6823 0.8369 0.075 Uiso 0.7 1 calc R U P A 1
C12B C 0.5778(12) 0.6407(10) 0.7536(8) 0.047(4) Uiso 0.3 1 d . . P A 2
H12B H 0.5238 0.6431 0.7797 0.057 Uiso 0.3 1 calc R U P A 2
C12 C 0.5904(5) 0.6890(5) 0.7572(4) 0.0503(17) Uiso 0.7 1 d . . P A 1
H12 H 0.5438 0.7112 0.7841 0.060 Uiso 0.7 1 calc R U P A 1
C13 C 0.4337(3) 0.7748(2) 0.6823(2) 0.0331(9) Uani 1 1 d . . . . .
C14 C 0.4600(3) 0.8445(3) 0.6531(2) 0.0379(10) Uani 1 1 d . . . . .
H14 H 0.4927 0.8450 0.6112 0.046 Uiso 1 1 calc R U . . .
C15 C 0.4382(3) 0.9130(3) 0.6854(2) 0.0439(11) Uani 1 1 d . . . . .
H15 H 0.4568 0.9600 0.6653 0.053 Uiso 1 1 calc R U . . .
C16 C 0.3903(4) 0.9139(3) 0.7459(3) 0.0486(12) Uani 1 1 d . . . . .
H16 H 0.3753 0.9610 0.7674 0.058 Uiso 1 1 calc R U . . .
C17 C 0.3643(3) 0.8449(3) 0.7749(3) 0.0490(13) Uani 1 1 d . . . . .
H17 H 0.3317 0.8446 0.8169 0.059 Uiso 1 1 calc R U . . .
C18 C 0.3853(3) 0.7767(3) 0.7433(2) 0.0384(11) Uani 1 1 d . . . . .
H18 H 0.3662 0.7300 0.7637 0.046 Uiso 1 1 calc R U . . .
C19 C 0.0635(3) 0.7407(2) 0.80037(19) 0.0310(9) Uani 1 1 d . . . . .
C20 C 0.1335(4) 0.7737(2) 0.8369(2) 0.0414(11) Uani 1 1 d . . . . .
H20 H 0.1954 0.7688 0.8253 0.050 Uiso 0.5 1 calc R U P B 1
C21 C 0.0991(8) 0.8172(6) 0.8959(5) 0.034(2) Uiso 0.5 1 d . . P C 1
H21 H 0.1419 0.8393 0.9264 0.041 Uiso 0.5 1 calc R U P C 1
C21B C 0.1355(8) 0.8228(6) 0.8924(5) 0.040(2) Uiso 0.5 1 d . . P C 2
H21B H 0.1882 0.8450 0.9115 0.048 Uiso 0.5 1 calc R U P C 2
C22B C 0.0476(8) 0.8346(6) 0.9161(5) 0.039(2) Uiso 0.5 1 d . . P C 2
H22B H 0.0397 0.8656 0.9557 0.047 Uiso 0.5 1 calc R U P C 2
C22 C 0.0071(8) 0.8283(6) 0.9104(5) 0.035(2) Uiso 0.5 1 d . . P C 1
H22 H -0.0101 0.8586 0.9487 0.042 Uiso 0.5 1 calc R U P C 1
C23B C -0.0295(8) 0.8039(6) 0.8853(5) 0.036(2) Uiso 0.5 1 d . . P C 2
H23B H -0.0865 0.8147 0.9053 0.043 Uiso 0.5 1 calc R U P C 2
C23 C -0.0587(8) 0.7955(5) 0.8693(5) 0.037(2) Uiso 0.5 1 d . . P C 1
H23 H -0.1214 0.8032 0.8762 0.045 Uiso 0.5 1 calc R U P C 1
C24 C -0.0262(3) 0.7533(3) 0.8205(2) 0.0490(13) Uani 1 1 d . . . . .
H24 H -0.0700 0.7267 0.7942 0.059 Uiso 0.5 1 calc R U P C 1
C25 C 0.0083(2) 0.6034(2) 0.73141(19) 0.0255(8) Uani 1 1 d . . . . .
C26 C -0.0075(3) 0.5661(2) 0.7938(2) 0.0319(9) Uani 1 1 d . . . . .
H26 H 0.0151 0.5871 0.8354 0.038 Uiso 1 1 calc R U . . .
C27 C -0.0564(3) 0.4979(3) 0.7946(3) 0.0440(12) Uani 1 1 d . . . . .
H27 H -0.0658 0.4718 0.8369 0.053 Uiso 1 1 calc R U . . .
C28 C -0.0907(3) 0.4686(3) 0.7354(3) 0.0448(11) Uani 1 1 d . . . . .
H28 H -0.1245 0.4225 0.7365 0.054 Uiso 1 1 calc R U . . .
C29 C -0.0764(3) 0.5060(3) 0.6732(2) 0.0410(10) Uani 1 1 d . . . . .
H29 H -0.1006 0.4854 0.6319 0.049 Uiso 1 1 calc R U . . .
C30 C -0.0270(3) 0.5733(2) 0.6714(2) 0.0309(9) Uani 1 1 d . . . . .
H30 H -0.0174 0.5988 0.6289 0.037 Uiso 1 1 calc R U . . .
C31 C 0.1401(7) 0.4697(6) 0.4726(5) 0.023(3) Uiso 0.5 1 d . . P D 1
C31B C 0.1574(7) 0.4545(6) 0.4735(5) 0.024(3) Uiso 0.5 1 d . . P D 2
C32 C 0.0568(6) 0.4594(6) 0.4434(4) 0.025(2) Uiso 0.5 1 d . . P D 1
H32 H 0.0138 0.4997 0.4436 0.030 Uiso 0.5 1 calc R U P D 1
C32B C 0.0753(7) 0.4380(6) 0.4399(5) 0.033(2) Uiso 0.5 1 d . . P D 2
H32B H 0.0304 0.4763 0.4343 0.040 Uiso 0.5 1 calc R U P D 2
C33 C 0.0358(6) 0.3876(5) 0.4127(4) 0.0263(19) Uiso 0.5 1 d . . P D 1
H33 H -0.0206 0.3807 0.3905 0.032 Uiso 0.5 1 calc R U P D 1
C33B C 0.0618(8) 0.3620(7) 0.4145(5) 0.036(2) Uiso 0.5 1 d . . P D 2
H33B H 0.0083 0.3485 0.3906 0.043 Uiso 0.5 1 calc R U P D 2
C34 C 0.0961(6) 0.3284(5) 0.4150(4) 0.0201(15) Uiso 0.5 1 d . . P D 1
H34 H 0.0795 0.2803 0.3962 0.024 Uiso 0.5 1 calc R U P D 1
C34B C 0.1282(8) 0.3092(6) 0.4255(5) 0.042(2) Uiso 0.5 1 d . . P D 2
H34B H 0.1190 0.2584 0.4097 0.050 Uiso 0.5 1 calc R U P D 2
C35 C 0.1791(7) 0.3366(5) 0.4435(5) 0.029(2) Uiso 0.5 1 d . . P D 1
H35 H 0.2207 0.2953 0.4445 0.035 Uiso 0.5 1 calc R U P D 1
C35B C 0.2078(8) 0.3263(6) 0.4584(6) 0.045(3) Uiso 0.5 1 d . . P D 2
H35B H 0.2528 0.2883 0.4643 0.054 Uiso 0.5 1 calc R U P D 2
C36 C 0.2017(7) 0.4091(6) 0.4717(5) 0.028(3) Uiso 0.5 1 d . . P D 1
H36 H 0.2601 0.4166 0.4905 0.033 Uiso 0.5 1 calc R U P D 1
C36B C 0.2207(8) 0.3979(6) 0.4820(6) 0.034(3) Uiso 0.5 1 d . . P D 2
H36B H 0.2752 0.4095 0.5053 0.041 Uiso 0.5 1 calc R U P D 2
C37 C 0.2560(3) 0.5954(2) 0.45554(18) 0.0287(8) Uani 1 1 d . . . . .
C38 C 0.2310(3) 0.6427(2) 0.40120(19) 0.0357(9) Uani 1 1 d . . . . .
H38 H 0.1693 0.6549 0.3945 0.043 Uiso 1 1 calc R U . . .
C39 C 0.2956(4) 0.6723(3) 0.3565(2) 0.0473(12) Uani 1 1 d . . . . .
H39 H 0.2779 0.7052 0.3201 0.057 Uiso 1 1 calc R U . . .
C40 C 0.3843(4) 0.6542(3) 0.3652(2) 0.0532(15) Uani 1 1 d . . . . .
H40 H 0.4281 0.6739 0.3343 0.064 Uiso 1 1 calc R U . . .
C41 C 0.4108(3) 0.6068(3) 0.4191(3) 0.0505(14) Uani 1 1 d . . . . .
H41 H 0.4726 0.5946 0.4252 0.061 Uiso 1 1 calc R U . . .
C42 C 0.3463(3) 0.5770(2) 0.4642(2) 0.0348(9) Uani 1 1 d . . . . .
H42 H 0.3642 0.5443 0.5008 0.042 Uiso 1 1 calc R U . . .
C43 C 0.2747(2) 0.7877(2) 0.56980(18) 0.0233(7) Uani 1 1 d . . . . .
C44 C 0.3173(3) 0.8192(2) 0.5118(2) 0.0312(9) Uani 1 1 d . . . . .
H44 H 0.3424 0.7861 0.4781 0.037 Uiso 1 1 calc R U . . .
C45 C 0.3233(3) 0.8980(3) 0.5030(2) 0.0414(11) Uani 1 1 d . . . . .
H45 H 0.3538 0.9178 0.4639 0.050 Uiso 1 1 calc R U . . .
C46 C 0.2857(3) 0.9482(3) 0.5499(3) 0.0436(12) Uani 1 1 d . . . . .
C47 C 0.2422(3) 0.9176(2) 0.6063(3) 0.0413(11) Uani 1 1 d . . . . .
H47 H 0.2163 0.9512 0.6392 0.050 Uiso 1 1 calc R U . . .
C48 C 0.2350(3) 0.8388(2) 0.6164(2) 0.0290(8) Uani 1 1 d . . . . .
H48 H 0.2031 0.8196 0.6550 0.035 Uiso 1 1 calc R U . . .
C49 C 0.2914(7) 1.0306(6) 0.5278(6) 0.047(3) Uiso 0.5 1 d . . P E 1
H49D H 0.3530 1.0493 0.5347 0.070 Uiso 0.5 1 calc R U P E 1
H49E H 0.2495 1.0614 0.5552 0.070 Uiso 0.5 1 calc R U P E 1
H49F H 0.2755 1.0347 0.4790 0.070 Uiso 0.5 1 calc R U P E 1
C49B C 0.2999(8) 1.0353(6) 0.5549(6) 0.046(3) Uiso 0.5 1 d . . P E 2
H49A H 0.3250 1.0480 0.6000 0.069 Uiso 0.5 1 calc R U P E 2
H49B H 0.2421 1.0614 0.5489 0.069 Uiso 0.5 1 calc R U P E 2
H49C H 0.3418 1.0518 0.5189 0.069 Uiso 0.5 1 calc R U P E 2

loop_
_atom_site_aniso_label
_atom_site_aniso_U_11
_atom_site_aniso_U_22
_atom_site_aniso_U_33
_atom_site_aniso_U_23
_atom_site_aniso_U_13
_atom_site_aniso_U_12
Fe1 0.0158(2) 0.0234(2) 0.0186(2) 0.0046(2) 0.00214(19) 0.00207(19)
K1 0.0310(4) 0.0459(5) 0.0225(4) 0.0053(4) 0.0052(3) -0.0071(4)
P1 0.0180(5) 0.0516(7) 0.0336(5) 0.0199(5) 0.0017(4) -0.0032(4)
P2 0.0189(4) 0.0267(5) 0.0186(4) 0.0017(4) 0.0020(3) 0.0029(4)
P3 0.0233(5) 0.0318(5) 0.0195(5) 0.0027(4) 0.0019(4) -0.0010(4)
O1 0.0359(16) 0.0537(19) 0.0381(16) 0.0160(15) 0.0077(13) -0.0081(15)
O2 0.0222(13) 0.0345(14) 0.0252(14) 0.0055(11) 0.0013(10) 0.0053(11)
O3 0.0295(15) 0.0501(18) 0.0369(16) 0.0119(13) -0.0007(13) 0.0045(13)
N1 0.0168(15) 0.0308(16) 0.0230(15) 0.0071(13) 0.0027(12) 0.0045(12)
N2 0.0174(15) 0.0426(19) 0.0363(18) 0.0217(16) 0.0031(13) 0.0031(14)
N3 0.0176(14) 0.0269(15) 0.0147(13) 0.0030(12) 0.0016(11) 0.0009(12)
N4 0.0243(16) 0.0228(16) 0.0184(14) 0.0028(12) 0.0042(12) -0.0001(12)
N5 0.0286(16) 0.0224(15) 0.0201(15) 0.0018(12) 0.0019(14) 0.0016(13)
C1 0.024(2) 0.044(3) 0.050(3) 0.027(2) -0.0008(19) 0.0068(18)
C2 0.022(2) 0.049(3) 0.061(3) 0.032(2) 0.013(2) 0.0139(19)
C3 0.0232(18) 0.0303(19) 0.0186(17) 0.0067(15) -0.0008(14) -0.0010(15)
C4 0.0223(18) 0.032(2) 0.0172(16) 0.0040(14) -0.0029(13) -0.0039(15)
C5 0.036(2) 0.0246(19) 0.0268(18) 0.0052(15) 0.0101(16) 0.0054(16)
C6 0.035(2) 0.0232(18) 0.0219(18) 0.0021(14) 0.0041(15) -0.0040(16)
C13 0.0225(19) 0.043(2) 0.033(2) 0.0124(18) -0.0096(16) -0.0120(17)
C14 0.0207(19) 0.056(3) 0.037(2) 0.017(2) -0.0070(18) -0.0118(18)
C15 0.038(2) 0.046(3) 0.048(3) 0.009(2) -0.010(2) -0.022(2)
C16 0.052(3) 0.046(3) 0.049(3) -0.007(2) -0.003(2) -0.022(2)
C17 0.053(3) 0.057(3) 0.037(2) -0.004(2) 0.000(2) -0.027(2)
C18 0.031(2) 0.050(3) 0.034(2) 0.012(2) -0.0048(18) -0.017(2)
C19 0.044(2) 0.028(2) 0.0215(18) 0.0025(16) 0.0077(17) 0.0084(18)
C20 0.068(3) 0.025(2) 0.031(2) -0.0043(17) -0.007(2) 0.005(2)
C24 0.061(3) 0.038(3) 0.048(3) 0.008(2) 0.033(2) 0.019(2)
C25 0.0152(17) 0.032(2) 0.0297(19) 0.0038(16) 0.0027(15) 0.0048(14)
C26 0.0216(19) 0.039(2) 0.035(2) 0.0044(18) 0.0031(16) -0.0017(17)
C27 0.027(2) 0.046(3) 0.060(3) 0.022(2) 0.006(2) -0.0018(19)
C28 0.035(2) 0.033(2) 0.067(3) 0.009(2) -0.003(2) -0.0054(19)
C29 0.035(2) 0.040(2) 0.048(3) -0.002(2) -0.009(2) -0.002(2)
C30 0.0240(19) 0.034(2) 0.035(2) 0.0014(17) -0.0020(16) 0.0017(16)
C37 0.036(2) 0.0296(19) 0.0210(18) -0.0067(15) 0.0072(16) -0.0072(17)
C38 0.052(3) 0.034(2) 0.0211(18) 0.0001(15) 0.0073(19) -0.007(2)
C39 0.074(4) 0.042(3) 0.025(2) -0.002(2) 0.014(2) -0.023(2)
C40 0.079(4) 0.047(3) 0.034(3) -0.012(2) 0.029(3) -0.032(3)
C41 0.040(3) 0.051(3) 0.061(3) -0.028(3) 0.023(2) -0.017(2)
C42 0.036(2) 0.035(2) 0.034(2) -0.0084(18) 0.0117(18) -0.0045(18)
C43 0.0201(18) 0.0258(18) 0.0242(18) 0.0042(14) -0.0046(15) 0.0000(15)
C44 0.030(2) 0.034(2) 0.030(2) 0.0065(17) 0.0033(16) 0.0032(17)
C45 0.040(2) 0.039(2) 0.046(3) 0.017(2) 0.003(2) -0.003(2)
C46 0.027(2) 0.030(2) 0.073(3) 0.009(2) 0.001(2) 0.0019(18)
C47 0.027(2) 0.031(2) 0.066(3) -0.010(2) 0.009(2) -0.0020(18)
C48 0.0234(18) 0.0299(19) 0.034(2) -0.0020(16) 0.0004(16) -0.0020(16)

loop_
_atom_type_symbol
_atom_type_description
_atom_type_scat_dispersion_real
_atom_type_scat_dispersion_imag
_atom_type_scat_source
C C 0.0033 0.0016 'International Tables Vol C Tables 4.2.6.8 and 6.1.1.4'
H H 0.0000 0.0000 'International Tables Vol C Tables 4.2.6.8 and 6.1.1.4'
Fe Fe 0.3463 0.8444 'International Tables Vol C Tables 4.2.6.8 and 6.1.1.4'
K K 0.2009 0.2494 'International Tables Vol C Tables 4.2.6.8 and 6.1.1.4'
N N 0.0061 0.0033 'International Tables Vol C Tables 4.2.6.8 and 6.1.1.4'
O O 0.0106 0.0060 'International Tables Vol C Tables 4.2.6.8 and 6.1.1.4'
P P 0.1023 0.0942 'International Tables Vol C Tables 4.2.6.8 and 6.1.1.4'

loop_
_geom_angle_atom_site_label_1
_geom_angle_atom_site_label_2
_geom_angle_atom_site_label_3
_geom_angle
_geom_angle_site_symmetry_1
_geom_angle_site_symmetry_3
_geom_angle_publ_flag
N5 Fe1 N3 113.19(13) . . ?
N5 Fe1 N2 96.58(13) . . ?
N3 Fe1 N2 114.72(13) . . ?
N5 Fe1 N4 99.15(12) . . ?
N3 Fe1 N4 113.85(12) . . ?
N2 Fe1 N4 116.78(14) . . ?
N5 Fe1 N1 168.79(12) . . ?
N3 Fe1 N1 77.80(11) . . ?
N2 Fe1 N1 75.98(11) . . ?
N4 Fe1 N1 77.35(11) . . ?
O2 K1 O1 141.79(10) 4_566 . ?
O2 K1 O3 95.68(9) 4_566 4_566 ?
O1 K1 O3 103.83(10) . 4_566 ?
O2 K1 C43 81.87(9) 4_566 4_566 ?
O1 K1 C43 123.77(10) . 4_566 ?
O3 K1 C43 103.08(10) 4_566 4_566 ?
O2 K1 N5 75.03(8) 4_566 4_566 ?
O1 K1 N5 140.35(10) . 4_566 ?
O3 K1 N5 79.43(9) 4_566 4_566 ?
C43 K1 N5 25.41(8) 4_566 4_566 ?
O2 K1 C48 67.48(9) 4_566 4_566 ?
O1 K1 C48 123.04(11) . 4_566 ?
O3 K1 C48 123.24(10) 4_566 4_566 ?
C43 K1 C48 24.99(9) 4_566 4_566 ?
N5 K1 C48 44.29(9) 4_566 4_566 ?
O2 K1 P3 91.39(6) 4_566 4_566 ?
O1 K1 P3 117.31(8) . 4_566 ?
O3 K1 P3 20.04(7) 4_566 4_566 ?
C43 K1 P3 83.10(7) 4_566 4_566 ?
N5 K1 P3 59.46(6) 4_566 4_566 ?
C48 K1 P3 103.54(7) 4_566 4_566 ?
O1 P1 N2 118.7(2) . . ?
O1 P1 C13 111.37(19) . . ?
N2 P1 C13 107.01(18) . . ?
O1 P1 C7B 104.6(3) . . ?
N2 P1 C7B 104.5(3) . . ?
C13 P1 C7B 110.3(3) . . ?
O1 P1 C7 110.7(3) . . ?
N2 P1 C7 110.5(3) . . ?
C13 P1 C7 96.2(3) . . ?
O2 P2 N3 114.07(15) . . ?
O2 P2 C19 111.21(16) . . ?
N3 P2 C19 107.98(18) . . ?
O2 P2 C25 109.58(17) . . ?
N3 P2 C25 109.08(16) . . ?
C19 P2 C25 104.46(18) . . ?
O3 P3 N4 120.01(16) . . ?
O3 P3 C31 103.2(4) . . ?
N4 P3 C31 111.0(4) . . ?
O3 P3 C37 109.59(18) . . ?
N4 P3 C37 107.03(17) . . ?
C31 P3 C37 105.1(3) . . ?
O3 P3 C31B 113.1(4) . . ?
N4 P3 C31B 104.0(3) . . ?
C37 P3 C31B 101.3(3) . . ?
O3 P3 K1 36.66(12) . 4_466 ?
N4 P3 K1 99.84(11) . 4_466 ?
C31 P3 K1 139.4(3) . 4_466 ?
C37 P3 K1 89.70(13) . 4_466 ?
C31B P3 K1 149.3(3) . 4_466 ?
P1 O1 K1 154.2(2) . . ?
P2 O2 K1 150.97(15) . 4_466 ?
P3 O3 K1 123.30(17) . 4_466 ?
C5 N1 C3 112.3(3) . . ?
C5 N1 C1 113.1(3) . . ?
C3 N1 C1 111.8(3) . . ?
C5 N1 Fe1 105.7(2) . . ?
C3 N1 Fe1 106.4(2) . . ?
C1 N1 Fe1 107.0(2) . . ?
C2 N2 P1 119.0(2) . . ?
C2 N2 Fe1 113.8(3) . . ?
P1 N2 Fe1 123.38(18) . . ?
C4 N3 P2 117.3(2) . . ?
C4 N3 Fe1 112.7(2) . . ?
P2 N3 Fe1 125.06(16) . . ?
C6 N4 P3 116.5(2) . . ?
C6 N4 Fe1 111.3(2) . . ?
P3 N4 Fe1 125.92(17) . . ?
C43 N5 Fe1 145.9(3) . . ?
C43 N5 K1 77.0(2) . 4_466 ?
Fe1 N5 K1 107.37(13) . 4_466 ?
N1 C1 C2 107.9(3) . . ?
N2 C2 C1 107.4(3) . . ?
N1 C3 C4 108.3(3) . . ?
N3 C4 C3 110.8(3) . . ?
N1 C5 C6 108.2(3) . . ?
N4 C6 C5 108.3(3) . . ?
C8B C7B C12B 118.0(11) . . ?
C8B C7B P1 122.9(8) . . ?
C12B C7B P1 117.7(9) . . ?
C12 C7 C8 112.8(9) . . ?
C12 C7 P1 130.1(8) . . ?
C8 C7 P1 117.1(8) . . ?
C9 C8 C7 121.7(11) . . ?
C7B C8B C9B 122.7(11) . . ?
C10B C9B C8B 119.4(11) . . ?
C8 C9 C10 118.4(12) . . ?
C9B C10B C11B 115.3(11) . . ?
C11 C10 C9 113.4(13) . . ?
C12B C11B C10B 117.2(17) . . ?
C10 C11 C12 130.2(11) . . ?
C11B C12B C7B 119.0(16) . . ?
C7 C12 C11 122.3(9) . . ?
C18 C13 C14 118.0(4) . . ?
C18 C13 P1 122.0(3) . . ?
C14 C13 P1 119.7(3) . . ?
C15 C14 C13 120.2(4) . . ?
C16 C15 C14 121.1(4) . . ?
C15 C16 C17 118.9(5) . . ?
C18 C17 C16 120.5(5) . . ?
C17 C18 C13 121.3(4) . . ?
C20 C19 C24 120.2(4) . . ?
C20 C19 P2 121.0(3) . . ?
C24 C19 P2 118.8(4) . . ?
C21B C20 C19 132.6(7) . . ?
C19 C20 C21 110.9(6) . . ?
C22 C21 C20 124.4(9) . . ?
C20 C21B C22B 109.2(9) . . ?
C23B C22B C21B 124.5(10) . . ?
C23 C22 C21 120.7(9) . . ?
C22B C23B C24 123.0(8) . . ?
C24 C23 C22 113.3(9) . . ?
C23 C24 C19 130.3(7) . . ?
C19 C24 C23B 110.4(6) . . ?
C30 C25 C26 119.5(4) . . ?
C30 C25 P2 117.8(3) . . ?
C26 C25 P2 122.3(3) . . ?
C27 C26 C25 119.7(4) . . ?
C28 C27 C26 120.4(4) . . ?
C27 C28 C29 120.3(4) . . ?
C30 C29 C28 120.0(4) . . ?
C25 C30 C29 120.2(4) . . ?
C32 C31 C36 118.9(9) . . ?
C32 C31 P3 120.5(8) . . ?
C36 C31 P3 120.5(7) . . ?
C36B C31B C32B 119.8(10) . . ?
C36B C31B P3 124.3(8) . . ?
C32B C31B P3 115.7(8) . . ?
C31 C32 C33 119.1(9) . . ?
C31B C32B C33B 118.0(10) . . ?
C34 C33 C32 120.5(8) . . ?
C34B C33B C32B 118.1(9) . . ?
C35 C34 C33 121.8(8) . . ?
C33B C34B C35B 123.1(10) . . ?
C34 C35 C36 117.8(9) . . ?
C36B C35B C34B 118.9(12) . . ?
C31 C36 C35 121.7(9) . . ?
C35B C36B C31B 122.1(11) . . ?
C42 C37 C38 119.1(4) . . ?
C42 C37 P3 122.3(3) . . ?
C38 C37 P3 118.5(3) . . ?
C37 C38 C39 120.8(5) . . ?
C40 C39 C38 120.1(5) . . ?
C39 C40 C41 120.2(4) . . ?
C40 C41 C42 120.0(5) . . ?
C37 C42 C41 119.9(4) . . ?
N5 C43 C48 122.1(3) . . ?
N5 C43 C44 120.6(4) . . ?
C48 C43 C44 117.4(3) . . ?
N5 C43 K1 77.6(2) . 4_466 ?
C48 C43 K1 84.4(2) . 4_466 ?
C44 C43 K1 108.9(2) . 4_466 ?
C45 C44 C43 121.0(4) . . ?
C46 C45 C44 121.4(4) . . ?
C47 C46 C45 117.8(4) . . ?
C47 C46 C49 128.6(6) . . ?
C45 C46 C49 113.3(6) . . ?
C47 C46 C49B 113.4(6) . . ?
C45 C46 C49B 127.8(6) . . ?
C46 C47 C48 122.0(4) . . ?
C47 C48 C43 120.4(4) . . ?
C47 C48 K1 117.8(3) . 4_466 ?
C43 C48 K1 70.6(2) . 4_466 ?

loop_
_geom_bond_atom_site_label_1
_geom_bond_atom_site_label_2
_geom_bond_distance
_geom_bond_site_symmetry_2
_geom_bond_publ_flag
Fe1 N5 1.950(3) . ?
Fe1 N3 2.004(3) . ?
Fe1 N2 2.030(3) . ?
Fe1 N4 2.040(3) . ?
Fe1 N1 2.401(3) . ?
K1 O2 2.539(3) 4_566 ?
K1 O1 2.547(3) . ?
K1 O3 2.589(3) 4_566 ?
K1 C43 3.130(4) 4_566 ?
K1 N5 3.138(3) 4_566 ?
K1 C48 3.303(4) 4_566 ?
K1 P3 3.6245(14) 4_566 ?
P1 O1 1.489(3) . ?
P1 N2 1.623(3) . ?
P1 C13 1.804(5) . ?
P1 C7B 1.815(9) . ?
P1 C7 1.861(9) . ?
P2 O2 1.483(3) . ?
P2 N3 1.630(3) . ?
P2 C19 1.812(4) . ?
P2 C25 1.818(4) . ?
P3 O3 1.486(3) . ?
P3 N4 1.626(3) . ?
P3 C31 1.729(10) . ?
P3 C37 1.808(4) . ?
P3 C31B 1.920(10) . ?
P3 K1 3.6246(14) 4_466 ?
O2 K1 2.539(3) 4_466 ?
O3 K1 2.589(3) 4_466 ?
N1 C5 1.466(5) . ?
N1 C3 1.470(4) . ?
N1 C1 1.481(5) . ?
N2 C2 1.475(5) . ?
N3 C4 1.471(4) . ?
N4 C6 1.482(4) . ?
N5 C43 1.379(4) . ?
N5 K1 3.138(3) 4_466 ?
C1 C2 1.512(6) . ?
C3 C4 1.513(5) . ?
C5 C6 1.511(5) . ?
C7B C8B 1.292(13) . ?
C7B C12B 1.413(18) . ?
C7 C12 1.241(11) . ?
C7 C8 1.402(14) . ?
C8 C9 1.401(17) . ?
C8B C9B 1.387(16) . ?
C9B C10B 1.353(15) . ?
C9 C10 1.429(18) . ?
C10B C11B 1.46(2) . ?
C10 C11 1.119(15) . ?
C11B C12B 1.40(3) . ?
C11 C12 1.426(11) . ?
C13 C18 1.388(6) . ?
C13 C14 1.400(6) . ?
C14 C15 1.389(7) . ?
C15 C16 1.376(7) . ?
C16 C17 1.387(7) . ?
C17 C18 1.376(7) . ?
C19 C20 1.384(6) . ?
C19 C24 1.406(6) . ?
C20 C21B 1.380(11) . ?
C20 C21 1.469(11) . ?
C21 C22 1.409(15) . ?
C21B C22B 1.399(15) . ?
C22B C23B 1.399(15) . ?
C22 C23 1.386(14) . ?
C23B C24 1.540(12) . ?
C23 C24 1.294(10) . ?
C25 C30 1.384(6) . ?
C25 C26 1.397(5) . ?
C26 C27 1.395(6) . ?
C27 C28 1.360(7) . ?
C28 C29 1.392(7) . ?
C29 C30 1.386(6) . ?
C31 C32 1.373(13) . ?
C31 C36 1.399(14) . ?
C31B C36B 1.375(15) . ?
C31B C32B 1.414(14) . ?
C32 C33 1.425(12) . ?
C32B C33B 1.433(15) . ?
C33 C34 1.368(12) . ?
C33B C34B 1.366(15) . ?
C34 C35 1.359(13) . ?
C34B C35B 1.376(16) . ?
C35 C36 1.420(14) . ?
C35B C36B 1.346(15) . ?
C37 C42 1.389(6) . ?
C37 C38 1.393(6) . ?
C38 C39 1.394(6) . ?
C39 C40 1.364(8) . ?
C40 C41 1.394(8) . ?
C41 C42 1.400(6) . ?
C43 C48 1.402(5) . ?
C43 C44 1.406(5) . ?
C43 K1 3.130(4) 4_466 ?
C44 C45 1.392(6) . ?
C45 C46 1.384(7) . ?
C46 C47 1.382(7) . ?
C46 C49 1.505(12) . ?
C46 C49B 1.539(12) . ?
C47 C48 1.396(6) . ?
C48 K1 3.303(4) 4_466 ?
